data_1529885
loop_
_publ_author_name
'Constantinides, Christos P.'
'Zissimou, Georgia A.'
'Berezin, Andrey A.'
'Ioannou, Theodosia A.'
'Manoli, Maria'
'Tsokkou, Demetra'
'Theodorou, Eleni'
'Hayes, Sophia C.'
'Koutentis, Panayiotis A.'

_publ_section_title
;
 Tetraphenylhexaazaanthracenes: 16\p Weakly Antiaromatic Species with
 Singlet Ground States.
;
_journal_issue 16
_journal_name_full 'Organic letters'
_journal_page_first 4026
_journal_page_last 4029
_journal_paper_doi 10.1021/acs.orglett.5b01923
_journal_volume 17
_journal_year 2015
_chemical_formula_moiety 'C32 H22 N6'
_chemical_formula_sum 'C32 H22 N6'
_chemical_formula_weight 490.56
_chemical_name_systematic
; 
 ? 
;
_space_group_IT_number 14
_symmetry_cell_setting monoclinic
_symmetry_space_group_name_Hall '-P 2ybc'
_symmetry_space_group_name_H-M 'P 1 21/c 1'
_atom_sites_solution_hydrogens geom
_atom_sites_solution_primary direct
_atom_sites_solution_secondary difmap
_audit_creation_method SHELXL-97
_cell_angle_alpha 90.00
_cell_angle_beta 99.174(9)
_cell_angle_gamma 90.00
_cell_formula_units_Z 4
_cell_length_a 13.4407(11)
_cell_length_b 21.762(2)
_cell_length_c 8.4346(8)
_cell_measurement_reflns_used 1488
_cell_measurement_temperature 100(2)
_cell_measurement_theta_max 67.2376
_cell_measurement_theta_min 3.3282
_cell_volume 2435.5(4)
_computing_structure_refinement 'SHELXL-97 (Sheldrick, 1997)'
_computing_structure_solution 'SHELXS-97 (Sheldrick, 1990)'
_diffrn_ambient_temperature 100(2)
_diffrn_detector_area_resol_mean 10.4223
_diffrn_measured_fraction_theta_full 0.991
_diffrn_measured_fraction_theta_max 0.991
_diffrn_measurement_device_type 'SuperNova, Dual, Cu at zero, Atlas'
_diffrn_measurement_method '\w scans'
_diffrn_radiation_monochromator mirror
_diffrn_radiation_source 'SuperNova (Cu) X-ray Source'
_diffrn_radiation_type CuK\a
_diffrn_radiation_wavelength 1.54184
_diffrn_reflns_av_R_equivalents 0.0377
_diffrn_reflns_av_sigmaI/netI 0.0652
_diffrn_reflns_limit_h_max 16
_diffrn_reflns_limit_h_min -10
_diffrn_reflns_limit_k_max 24
_diffrn_reflns_limit_k_min -25
_diffrn_reflns_limit_l_max 9
_diffrn_reflns_limit_l_min -10
_diffrn_reflns_number 8791
_diffrn_reflns_theta_full 67.00
_diffrn_reflns_theta_max 67.00
_diffrn_reflns_theta_min 3.33
_exptl_absorpt_coefficient_mu 0.645
_exptl_absorpt_correction_T_max 1.00000
_exptl_absorpt_correction_T_min 0.79899
_exptl_absorpt_correction_type multi-scan
_exptl_absorpt_process_details 'Empirical absorption correction (CrysAlis RED, Oxford Diffraction)'
_exptl_crystal_colour brown-red
_exptl_crystal_density_diffrn 1.338
_exptl_crystal_density_method 'not measured'
_exptl_crystal_description rods
_exptl_crystal_F_000 1024
_exptl_crystal_size_max 0.29
_exptl_crystal_size_mid 0.03
_exptl_crystal_size_min 0.02
_refine_diff_density_max 0.470
_refine_diff_density_min -0.226
_refine_diff_density_rms 0.049
_refine_ls_extinction_coef 0.00045(18)
_refine_ls_extinction_expression Fc^*^=kFc[1+0.001xFc^2^\l^3^/sin(2\q)]^-1/4^
_refine_ls_extinction_method SHELXL
_refine_ls_goodness_of_fit_ref 0.919
_refine_ls_hydrogen_treatment constr
_refine_ls_matrix_type full
_refine_ls_number_parameters 344
_refine_ls_number_reflns 4289
_refine_ls_number_restraints 0
_refine_ls_restrained_S_all 0.919
_refine_ls_R_factor_all 0.1282
_refine_ls_R_factor_gt 0.0622
_refine_ls_shift/su_max 0.000
_refine_ls_shift/su_mean 0.000
_refine_ls_structure_factor_coef Fsqd
_refine_ls_weighting_details 'calc w=1/[\s^2^(Fo^2^)+(0.1038P)^2^+0.0000P] where P=(Fo^2^+2Fc^2^)/3'
_refine_ls_weighting_scheme calc
_refine_ls_wR_factor_gt 0.1594
_refine_ls_wR_factor_ref 0.2166
_reflns_number_gt 2100
_reflns_number_total 4289
_reflns_threshold_expression >2sigma(I)
_cod_data_source_file ol5b01923_si_002.cif
_cod_data_source_block shelxl
_cod_depositor_comments
;
The following automatic conversions were performed:

'_symmetry_cell_setting' value 'Monoclinic' changed to 'monoclinic'
according to
/usr/data/users/saulius/crontab/automatic-downloads/current/ACS/lib/dictionaries/cif_core.dic
dictionary named 'cif_core.dic' version 2.4.2 from 2011-04-26.

Automatic conversion script
Id: cif_fix_values 3271 2015-04-21 07:52:19Z andrius 
;
_cod_original_cell_volume 2435.6(4)
_cod_original_sg_symbol_H-M 'P 21/c'
_cod_database_code 1529885

loop_
_symmetry_equiv_pos_as_xyz
'x, y, z'
'-x, y+1/2, -z+1/2'
'-x, -y, -z'
'x, -y-1/2, z-1/2'

loop_
_atom_site_label
_atom_site_type_symbol
_atom_site_fract_x
_atom_site_fract_y
_atom_site_fract_z
_atom_site_U_iso_or_equiv
_atom_site_adp_type
_atom_site_occupancy
_atom_site_symmetry_multiplicity
_atom_site_calc_flag
_atom_site_refinement_flags
C1 C 0.6735(2) 0.04190(19) 0.4975(4) 0.0620(9) Uani 1 1 d .
C2 C 0.4972(2) 0.05780(16) 0.2981(4) 0.0552(8) Uani 1 1 d .
C3 C 0.5494(2) -0.00034(16) 0.3091(4) 0.0579(9) Uani 1 1 d .
C4 C 0.5059(2) -0.04871(17) 0.2142(4) 0.0611(9) Uani 1 1 d .
H4 H 0.5379 -0.0867 0.2210 0.073 Uiso 1 1 calc R
C5 C 0.4151(2) -0.04129(16) 0.1086(4) 0.0562(8) Uani 1 1 d .
C6 C 0.3682(2) 0.01817(16) 0.0952(4) 0.0562(8) Uani 1 1 d .
C7 C 0.4096(2) 0.06682(16) 0.1892(4) 0.0575(8) Uani 1 1 d .
H7 H 0.3789 0.1052 0.1793 0.069 Uiso 1 1 calc R
C8 C 0.2858(2) -0.07853(16) -0.0788(4) 0.0592(9) Uani 1 1 d .
C9 C 0.2345(2) -0.13217(18) -0.1671(4) 0.0644(9) Uani 1 1 d .
C10 C 0.1583(3) -0.1247(2) -0.2948(5) 0.0800(11) Uani 1 1 d .
H10 H 0.1376 -0.0853 -0.3279 0.096 Uiso 1 1 calc R
C11 C 0.1124(3) -0.1748(2) -0.3739(6) 0.0881(13) Uani 1 1 d .
H11 H 0.0620 -0.1692 -0.4618 0.106 Uiso 1 1 calc R
C12 C 0.1407(3) -0.2336(2) -0.3238(6) 0.0845(13) Uani 1 1 d .
H12 H 0.1091 -0.2675 -0.3771 0.101 Uiso 1 1 calc R
C13 C 0.2150(4) -0.2416(2) -0.1961(6) 0.0924(13) Uani 1 1 d .
H13 H 0.2346 -0.2810 -0.1615 0.111 Uiso 1 1 calc R
C14 C 0.2615(3) -0.19066(19) -0.1174(5) 0.0867(12) Uani 1 1 d .
H14 H 0.3119 -0.1963 -0.0294 0.104 Uiso 1 1 calc R
C15 C 0.7731(2) 0.0362(2) 0.6024(4) 0.0685(10) Uani 1 1 d .
C16 C 0.8023(3) 0.0767(2) 0.7270(4) 0.0719(11) Uani 1 1 d .
H16 H 0.7586 0.1076 0.7487 0.086 Uiso 1 1 calc R
C17 C 0.8973(3) 0.0714(2) 0.8206(5) 0.0790(12) Uani 1 1 d .
H17 H 0.9161 0.0983 0.9057 0.095 Uiso 1 1 calc R
C18 C 0.9632(3) 0.0267(2) 0.7877(5) 0.0912(14) Uani 1 1 d .
H18 H 1.0266 0.0234 0.8501 0.109 Uiso 1 1 calc R
C19 C 0.9349(3) -0.0128(3) 0.6625(6) 0.1034(16) Uani 1 1 d .
H19 H 0.9799 -0.0426 0.6387 0.124 Uiso 1 1 calc R
C20 C 0.8395(3) -0.0090(2) 0.5703(5) 0.0949(14) Uani 1 1 d .
H20 H 0.8204 -0.0368 0.4872 0.114 Uiso 1 1 calc R
C21 C 0.4907(3) 0.16022(17) 0.4126(4) 0.0656(9) Uani 1 1 d .
C22 C 0.3974(3) 0.16250(19) 0.4609(5) 0.0782(11) Uani 1 1 d .
H22 H 0.3649 0.1266 0.4841 0.094 Uiso 1 1 calc R
C23 C 0.3529(4) 0.2195(2) 0.4743(5) 0.0908(13) Uani 1 1 d .
H23 H 0.2899 0.2220 0.5061 0.109 Uiso 1 1 calc R
C24 C 0.4023(4) 0.2729(2) 0.4404(6) 0.1037(17) Uani 1 1 d .
H24 H 0.3730 0.3111 0.4509 0.124 Uiso 1 1 calc R
C25 C 0.4946(4) 0.2689(2) 0.3913(8) 0.128(2) Uani 1 1 d .
H25 H 0.5269 0.3045 0.3657 0.154 Uiso 1 1 calc R
C26 C 0.5398(3) 0.2128(2) 0.3796(6) 0.0975(15) Uani 1 1 d .
H26 H 0.6033 0.2105 0.3494 0.117 Uiso 1 1 calc R
C27 C 0.2281(2) 0.07984(16) -0.0455(5) 0.0620(9) Uani 1 1 d .
C28 C 0.1807(3) 0.1054(2) 0.0704(5) 0.0842(12) Uani 1 1 d .
H28 H 0.1853 0.0869 0.1708 0.101 Uiso 1 1 calc R
C29 C 0.1255(3) 0.1592(2) 0.0368(7) 0.0995(16) Uani 1 1 d .
H29 H 0.0944 0.1777 0.1154 0.119 Uiso 1 1 calc R
C30 C 0.1173(3) 0.1848(2) -0.1141(8) 0.1008(17) Uani 1 1 d .
H30 H 0.0795 0.2204 -0.1375 0.121 Uiso 1 1 calc R
C31 C 0.1642(3) 0.1584(2) -0.2307(6) 0.0945(15) Uani 1 1 d .
H31 H 0.1582 0.1760 -0.3323 0.113 Uiso 1 1 calc R
C32 C 0.2206(2) 0.10542(18) -0.1952(5) 0.0711(10) Uani 1 1 d .
H32 H 0.2531 0.0873 -0.2727 0.085 Uiso 1 1 calc R
N1 N 0.28297(19) 0.02315(13) -0.0132(3) 0.0592(7) Uani 1 1 d .
N2 N 0.23792(19) -0.02527(14) -0.1049(3) 0.0611(7) Uani 1 1 d .
N3 N 0.3726(2) -0.08944(13) 0.0217(3) 0.0629(8) Uani 1 1 d .
N4 N 0.53867(18) 0.10159(13) 0.4022(3) 0.0581(7) Uani 1 1 d .
N5 N 0.63003(19) 0.09617(14) 0.5008(3) 0.0636(8) Uani 1 1 d .
N6 N 0.63713(19) -0.00769(14) 0.4107(3) 0.0623(8) Uani 1 1 d .

loop_
_atom_site_aniso_label
_atom_site_aniso_U_11
_atom_site_aniso_U_22
_atom_site_aniso_U_33
_atom_site_aniso_U_23
_atom_site_aniso_U_13
_atom_site_aniso_U_12
C1 0.0457(17) 0.078(3) 0.061(2) 0.0051(19) 0.0060(15) -0.0025(18)
C2 0.0419(15) 0.067(2) 0.0549(19) 0.0071(17) 0.0033(13) -0.0076(16)
C3 0.0413(15) 0.067(2) 0.065(2) 0.0084(17) 0.0054(14) 0.0006(16)
C4 0.0466(16) 0.064(2) 0.072(2) 0.0055(19) 0.0063(15) -0.0019(16)
C5 0.0455(16) 0.057(2) 0.065(2) 0.0044(17) 0.0074(15) -0.0048(15)
C6 0.0418(15) 0.062(2) 0.063(2) 0.0072(17) 0.0033(14) 0.0003(15)
C7 0.0461(16) 0.060(2) 0.064(2) 0.0064(17) 0.0007(15) -0.0014(15)
C8 0.0508(17) 0.062(2) 0.065(2) 0.0026(17) 0.0095(16) -0.0069(16)
C9 0.0511(18) 0.067(2) 0.077(2) -0.0005(19) 0.0161(17) -0.0080(17)
C10 0.058(2) 0.074(3) 0.105(3) -0.008(2) 0.006(2) -0.001(2)
C11 0.066(2) 0.081(3) 0.112(3) -0.016(3) -0.003(2) -0.012(2)
C12 0.071(2) 0.077(3) 0.108(4) -0.019(3) 0.023(2) -0.020(2)
C13 0.108(3) 0.063(3) 0.102(3) 0.004(2) 0.005(3) -0.014(3)
C14 0.095(3) 0.065(3) 0.094(3) 0.003(2) -0.003(2) -0.007(2)
C15 0.0442(17) 0.092(3) 0.067(2) 0.004(2) 0.0042(16) -0.0009(19)
C16 0.0537(19) 0.090(3) 0.070(2) 0.016(2) 0.0031(17) -0.0052(19)
C17 0.0531(19) 0.105(3) 0.074(3) 0.015(2) -0.0053(18) -0.012(2)
C18 0.0464(19) 0.131(4) 0.089(3) 0.020(3) -0.0092(19) -0.003(2)
C19 0.058(2) 0.133(4) 0.111(4) 0.004(3) -0.014(2) 0.025(3)
C20 0.062(2) 0.122(4) 0.095(3) -0.002(3) -0.007(2) 0.016(3)
C21 0.0534(18) 0.061(2) 0.075(2) 0.0075(19) -0.0118(16) -0.0048(17)
C22 0.074(2) 0.064(2) 0.096(3) 0.004(2) 0.011(2) 0.010(2)
C23 0.093(3) 0.079(3) 0.095(3) -0.002(2) -0.003(2) 0.023(3)
C24 0.103(4) 0.062(3) 0.126(4) -0.012(3) -0.044(3) 0.010(3)
C25 0.088(3) 0.065(3) 0.206(6) 0.034(4) -0.057(4) -0.016(3)
C26 0.062(2) 0.081(3) 0.139(4) 0.033(3) -0.017(2) -0.016(2)
C27 0.0426(16) 0.063(2) 0.075(2) 0.0030(19) -0.0085(16) -0.0010(16)
C28 0.055(2) 0.093(3) 0.097(3) 0.001(2) -0.009(2) 0.015(2)
C29 0.063(2) 0.096(3) 0.128(4) -0.032(3) -0.021(3) 0.020(2)
C30 0.051(2) 0.072(3) 0.166(5) 0.003(3) -0.023(3) 0.002(2)
C31 0.056(2) 0.085(3) 0.135(4) 0.033(3) -0.009(2) 0.004(2)
C32 0.0492(17) 0.075(3) 0.084(3) 0.013(2) -0.0062(17) -0.0037(18)
N1 0.0472(14) 0.0553(17) 0.0722(18) 0.0007(14) 0.0003(13) -0.0032(13)
N2 0.0520(15) 0.0616(18) 0.0666(18) -0.0030(15) -0.0005(13) -0.0038(14)
N3 0.0510(15) 0.0652(19) 0.0709(18) 0.0010(15) 0.0049(13) -0.0061(14)
N4 0.0431(13) 0.0645(18) 0.0634(17) 0.0095(14) -0.0023(12) -0.0024(13)
N5 0.0416(14) 0.078(2) 0.0676(18) 0.0085(16) -0.0036(13) -0.0045(14)
N6 0.0427(13) 0.072(2) 0.0697(18) 0.0085(16) 0.0007(13) -0.0009(14)

loop_
_atom_type_symbol
_atom_type_description
_atom_type_scat_dispersion_real
_atom_type_scat_dispersion_imag
_atom_type_scat_source
C C 0.0181 0.0091 'International Tables Vol C Tables 4.2.6.8 and 6.1.1.4'
H H 0.0000 0.0000 'International Tables Vol C Tables 4.2.6.8 and 6.1.1.4'
N N 0.0311 0.0180 'International Tables Vol C Tables 4.2.6.8 and 6.1.1.4'

loop_
_geom_angle_atom_site_label_1
_geom_angle_atom_site_label_2
_geom_angle_atom_site_label_3
_geom_angle
N5 C1 N6 127.1(3)
N5 C1 C15 114.9(3)
N6 C1 C15 118.0(3)
N4 C2 C7 123.2(3)
N4 C2 C3 115.4(3)
C7 C2 C3 121.3(3)
N6 C3 C4 121.2(3)
N6 C3 C2 120.7(3)
C4 C3 C2 118.0(3)
C3 C4 C5 121.4(3)
C3 C4 H4 119.3
C5 C4 H4 119.3
N3 C5 C4 120.3(3)
N3 C5 C6 120.9(3)
C4 C5 C6 118.8(3)
N1 C6 C7 123.1(3)
N1 C6 C5 116.1(3)
C7 C6 C5 120.8(3)
C6 C7 C2 119.5(3)
C6 C7 H7 120.3
C2 C7 H7 120.3
N2 C8 N3 127.3(3)
N2 C8 C9 115.3(3)
N3 C8 C9 117.4(3)
C14 C9 C10 118.6(4)
C14 C9 C8 119.7(3)
C10 C9 C8 121.7(4)
C9 C10 C11 120.5(4)
C9 C10 H10 119.8
C11 C10 H10 119.8
C10 C11 C12 120.5(4)
C10 C11 H11 119.8
C12 C11 H11 119.8
C13 C12 C11 119.6(4)
C13 C12 H12 120.2
C11 C12 H12 120.2
C12 C13 C14 119.6(4)
C12 C13 H13 120.2
C14 C13 H13 120.2
C9 C14 C13 121.2(4)
C9 C14 H14 119.4
C13 C14 H14 119.4
C16 C15 C20 119.3(3)
C16 C15 C1 121.3(3)
C20 C15 C1 119.4(4)
C15 C16 C17 120.2(4)
C15 C16 H16 119.9
C17 C16 H16 119.9
C18 C17 C16 120.4(4)
C18 C17 H17 119.8
C16 C17 H17 119.8
C19 C18 C17 119.4(4)
C19 C18 H18 120.3
C17 C18 H18 120.3
C18 C19 C20 120.8(5)
C18 C19 H19 119.6
C20 C19 H19 119.6
C15 C20 C19 119.9(4)
C15 C20 H20 120.1
C19 C20 H20 120.1
C26 C21 C22 121.3(4)
C26 C21 N4 119.5(3)
C22 C21 N4 119.2(3)
C21 C22 C23 118.6(4)
C21 C22 H22 120.7
C23 C22 H22 120.7
C22 C23 C24 120.2(5)
C22 C23 H23 119.9
C24 C23 H23 119.9
C25 C24 C23 119.6(5)
C25 C24 H24 120.2
C23 C24 H24 120.2
C24 C25 C26 120.6(5)
C24 C25 H25 119.7
C26 C25 H25 119.7
C21 C26 C25 119.6(4)
C21 C26 H26 120.2
C25 C26 H26 120.2
C28 C27 C32 121.3(4)
C28 C27 N1 119.7(3)
C32 C27 N1 118.9(3)
C27 C28 C29 119.4(4)
C27 C28 H28 120.3
C29 C28 H28 120.3
C30 C29 C28 119.4(5)
C30 C29 H29 120.3
C28 C29 H29 120.3
C31 C30 C29 120.9(4)
C31 C30 H30 119.6
C29 C30 H30 119.6
C30 C31 C32 119.3(5)
C30 C31 H31 120.3
C32 C31 H31 120.3
C27 C32 C31 119.7(4)
C27 C32 H32 120.2
C31 C32 H32 120.2
C6 N1 N2 124.3(3)
C6 N1 C27 123.3(3)
N2 N1 C27 112.3(2)
C8 N2 N1 114.5(3)
C8 N3 C5 116.9(3)
C2 N4 N5 124.6(3)
C2 N4 C21 121.4(3)
N5 N4 C21 113.9(3)
C1 N5 N4 114.8(3)
C1 N6 C3 116.9(3)

loop_
_geom_bond_atom_site_label_1
_geom_bond_atom_site_label_2
_geom_bond_distance
C1 N5 1.320(4)
C1 N6 1.351(4)
C1 C15 1.487(4)
C2 N4 1.354(4)
C2 C7 1.387(4)
C2 C3 1.443(5)
C3 N6 1.352(4)
C3 C4 1.394(5)
C4 C5 1.400(4)
C4 H4 0.9300
C5 N3 1.352(4)
C5 C6 1.436(5)
C6 N1 1.351(4)
C6 C7 1.385(4)
C7 H7 0.9300
C8 N2 1.327(4)
C8 N3 1.350(4)
C8 C9 1.493(5)
C9 C14 1.371(5)
C9 C10 1.372(5)
C10 C11 1.373(5)
C10 H10 0.9300
C11 C12 1.382(6)
C11 H11 0.9300
C12 C13 1.358(6)
C12 H12 0.9300
C13 C14 1.389(6)
C13 H13 0.9300
C14 H14 0.9300
C15 C16 1.380(5)
C15 C20 1.384(5)
C16 C17 1.394(5)
C16 H16 0.9300
C17 C18 1.373(6)
C17 H17 0.9300
C18 C19 1.369(6)
C18 H18 0.9300
C19 C20 1.392(5)
C19 H19 0.9300
C20 H20 0.9300
C21 C26 1.371(5)
C21 C22 1.380(5)
C21 N4 1.439(4)
C22 C23 1.389(5)
C22 H22 0.9300
C23 C24 1.391(6)
C23 H23 0.9300
C24 C25 1.372(8)
C24 H24 0.9300
C25 C26 1.374(7)
C25 H25 0.9300
C26 H26 0.9300
C27 C28 1.368(5)
C27 C32 1.369(5)
C27 N1 1.441(4)
C28 C29 1.391(6)
C28 H28 0.9300
C29 C30 1.378(6)
C29 H29 0.9300
C30 C31 1.375(7)
C30 H30 0.9300
C31 C32 1.386(5)
C31 H31 0.9300
C32 H32 0.9300
N1 N2 1.388(4)
N4 N5 1.374(3)
